data_7205946
loop_
_publ_author_name
'Song, Jiao'
'Hou, Yajie'
'Zhang, Lifang'
'Fu, Yunlong'

_publ_section_title
;
 Synthesis and photoluminescent properties of two 2D and 3D
 iodocuprates modified by a protonated ligand
;
_journal_issue 11
_journal_name_full CrystEngComm
_journal_page_first 3750
_journal_paper_doi 10.1039/c1ce05020f
_journal_volume 13
_journal_year 2011
_chemical_formula_sum 'C12 H25 Cu7 I8 N4'
_chemical_formula_weight 1685.34
_chemical_name_systematic
;
?
;
_space_group_IT_number 167
_symmetry_cell_setting hexagonal
_symmetry_space_group_name_Hall '-R 3 2"c'
_symmetry_space_group_name_H-M 'R -3 c :H'
_atom_sites_solution_hydrogens geom
_atom_sites_solution_primary direct
_atom_sites_solution_secondary difmap
_audit_creation_method SHELXL-97
_cell_angle_alpha 90.00
_cell_angle_beta 90.00
_cell_angle_gamma 120.00
_cell_formula_units_Z 12
_cell_length_a 13.0234(3)
_cell_length_b 13.0234(3)
_cell_length_c 61.997(2)
_cell_measurement_temperature 298(2)
_cell_volume 9106.5(4)
_computing_cell_refinement 'Bruker SMART'
_computing_data_collection 'Bruker SMART'
_computing_data_reduction 'Bruker SAINT'
_computing_molecular_graphics 'Bruker SHELXTL'
_computing_publication_material 'Bruker SHELXTL'
_computing_structure_refinement 'SHELXL-97 (Sheldrick, 1997)'
_computing_structure_solution 'SHELXS-97 (Sheldrick, 1990)'
_diffrn_ambient_temperature 298(2)
_diffrn_measured_fraction_theta_full 0.998
_diffrn_measured_fraction_theta_max 0.998
_diffrn_measurement_device_type 'CCD area detector'
_diffrn_measurement_method 'phi and omega scans'
_diffrn_radiation_monochromator graphite
_diffrn_radiation_source 'fine-focus sealed tube'
_diffrn_radiation_type MoK\a
_diffrn_radiation_wavelength 0.71073
_diffrn_reflns_av_R_equivalents 0.0279
_diffrn_reflns_av_sigmaI/netI 0.0196
_diffrn_reflns_limit_h_max 16
_diffrn_reflns_limit_h_min -11
_diffrn_reflns_limit_k_max 9
_diffrn_reflns_limit_k_min -16
_diffrn_reflns_limit_l_max 75
_diffrn_reflns_limit_l_min -76
_diffrn_reflns_number 15965
_diffrn_reflns_theta_full 26.00
_diffrn_reflns_theta_max 26.00
_diffrn_reflns_theta_min 1.92
_exptl_absorpt_coefficient_mu 12.958
_exptl_absorpt_correction_T_max 0.4238
_exptl_absorpt_correction_T_min 0.2167
_exptl_absorpt_correction_type multi-scan
_exptl_crystal_colour colorless
_exptl_crystal_density_diffrn 3.688
_exptl_crystal_density_method 'not measured'
_exptl_crystal_description block
_exptl_crystal_F_000 9024
_exptl_crystal_size_max 0.17
_exptl_crystal_size_mid 0.14
_exptl_crystal_size_min 0.08
_refine_diff_density_max 1.501
_refine_diff_density_min -2.608
_refine_diff_density_rms 0.226
_refine_ls_extinction_method none
_refine_ls_goodness_of_fit_ref 1.100
_refine_ls_hydrogen_treatment constr
_refine_ls_matrix_type full
_refine_ls_number_parameters 108
_refine_ls_number_reflns 1992
_refine_ls_number_restraints 1
_refine_ls_restrained_S_all 1.100
_refine_ls_R_factor_all 0.0369
_refine_ls_R_factor_gt 0.0327
_refine_ls_shift/su_max 0.080
_refine_ls_shift/su_mean 0.007
_refine_ls_structure_factor_coef Fsqd
_refine_ls_weighting_details 'calc w=1/[\s^2^(Fo^2^)+(0.0591P)^2^+181.6911P] where P=(Fo^2^+2Fc^2^)/3'
_refine_ls_weighting_scheme calc
_refine_ls_wR_factor_gt 0.1030
_refine_ls_wR_factor_ref 0.1049
_reflns_number_gt 1757
_reflns_number_total 1992
_reflns_threshold_expression >2sigma(I)
_cod_data_source_file c1ce05020f.txt
_cod_data_source_block 2
_cod_original_sg_symbol_H-M 'R-3c '
_cod_database_code 7205946

loop_
_symmetry_equiv_pos_as_xyz
'x, y, z'
'-y, x-y, z'
'-x+y, -x, z'
'y, x, -z+1/2'
'x-y, -y, -z+1/2'
'-x, -x+y, -z+1/2'
'x+2/3, y+1/3, z+1/3'
'-y+2/3, x-y+1/3, z+1/3'
'-x+y+2/3, -x+1/3, z+1/3'
'y+2/3, x+1/3, -z+5/6'
'x-y+2/3, -y+1/3, -z+5/6'
'-x+2/3, -x+y+1/3, -z+5/6'
'x+1/3, y+2/3, z+2/3'
'-y+1/3, x-y+2/3, z+2/3'
'-x+y+1/3, -x+2/3, z+2/3'
'y+1/3, x+2/3, -z+7/6'
'x-y+1/3, -y+2/3, -z+7/6'
'-x+1/3, -x+y+2/3, -z+7/6'
'-x, -y, -z'
'y, -x+y, -z'
'x-y, x, -z'
'-y, -x, z-1/2'
'-x+y, y, z-1/2'
'x, x-y, z-1/2'
'-x+2/3, -y+1/3, -z+1/3'
'y+2/3, -x+y+1/3, -z+1/3'
'x-y+2/3, x+1/3, -z+1/3'
'-y+2/3, -x+1/3, z-1/6'
'-x+y+2/3, y+1/3, z-1/6'
'x+2/3, x-y+1/3, z-1/6'
'-x+1/3, -y+2/3, -z+2/3'
'y+1/3, -x+y+2/3, -z+2/3'
'x-y+1/3, x+2/3, -z+2/3'
'-y+1/3, -x+2/3, z+1/6'
'-x+y+1/3, y+2/3, z+1/6'
'x+1/3, x-y+2/3, z+1/6'

loop_
_atom_site_label
_atom_site_type_symbol
_atom_site_fract_x
_atom_site_fract_y
_atom_site_fract_z
_atom_site_U_iso_or_equiv
_atom_site_adp_type
_atom_site_occupancy
_atom_site_symmetry_multiplicity
_atom_site_calc_flag
_atom_site_refinement_flags
_atom_site_disorder_assembly
_atom_site_disorder_group
I1 I 0.68410(4) 0.99885(4) 0.013535(8) 0.03134(17) Uani 1 1 d . . .
I2 I 0.6667 1.01072(5) 0.0833 0.0353(2) Uani 1 2 d S . .
I3 I 0.80010(4) 0.79925(4) 0.053380(8) 0.03116(17) Uani 1 1 d . . .
I4 I 1.0000 1.0000 0.0000 0.0346(3) Uani 1 6 d S . .
Cu1 Cu 1.0000 1.0000 0.06780(3) 0.0641(6) Uani 1 3 d S . .
Cu2 Cu 0.78846(11) 0.99575(10) 0.050837(18) 0.0490(3) Uani 1 1 d . . .
Cu3 Cu 0.7793(2) 0.9168(2) -0.01422(4) 0.0574(6) Uani 0.50 1 d P . .
Cu3' Cu 0.8605(3) 1.0821(3) -0.01408(5) 0.0688(8) Uani 0.50 1 d P . .
N1 N 1.0000 1.0000 0.10187(16) 0.030(2) Uani 1 3 d SD . .
N2 N 1.0000 1.0000 0.14267(16) 0.032(2) Uani 1 3 d S . .
H2 H 1.0000 1.0000 0.1573 0.039 Uiso 1 3 calc SR . .
N3 N 0.6667 0.3333 0.10522(17) 0.028(2) Uani 1 3 d S . .
N4 N 0.6667 0.3333 0.14599(18) 0.032(2) Uani 1 3 d S . .
C1 C 1.1054(7) 0.9962(8) 0.11031(12) 0.0380(18) Uani 1 1 d D . .
H1A H 1.1771 1.0609 0.1042 0.046 Uiso 1 1 calc R . .
H1B H 1.1007 0.9223 0.1061 0.046 Uiso 1 1 calc R . .
C2 C 1.1102(7) 1.0066(8) 0.13491(12) 0.0356(17) Uani 1 1 d . . .
H2A H 1.1185 0.9428 0.1412 0.043 Uiso 1 1 calc R . .
H2B H 1.1781 1.0814 0.1392 0.043 Uiso 1 1 calc R . .
C3 C 0.6659(8) 0.4398(7) 0.11336(13) 0.0384(18) Uani 1 1 d . . .
H3A H 0.5941 0.4383 0.1087 0.07(3) Uiso 1 1 calc R . .
H3B H 0.7332 0.5106 0.1075 0.07(3) Uiso 1 1 calc R . .
C4 C 0.6721(7) 0.4432(7) 0.13796(12) 0.0345(17) Uani 1 1 d . . .
H4A H 0.7454 0.5118 0.1426 0.08(4) Uiso 1 1 calc R . .
H4B H 0.6064 0.4496 0.1438 0.06(3) Uiso 1 1 calc R . .

loop_
_atom_site_aniso_label
_atom_site_aniso_U_11
_atom_site_aniso_U_22
_atom_site_aniso_U_33
_atom_site_aniso_U_23
_atom_site_aniso_U_13
_atom_site_aniso_U_12
I1 0.0291(3) 0.0312(3) 0.0340(3) 0.00004(19) 0.00002(18) 0.0152(2)
I2 0.0411(4) 0.0329(3) 0.0346(4) 0.00725(15) 0.0145(3) 0.0205(2)
I3 0.0330(3) 0.0328(3) 0.0310(3) -0.00068(19) -0.00130(19) 0.0190(2)
I4 0.0342(4) 0.0342(4) 0.0353(6) 0.000 0.000 0.0171(2)
Cu1 0.0758(10) 0.0758(10) 0.0406(11) 0.000 0.000 0.0379(5)
Cu2 0.0551(7) 0.0498(7) 0.0462(7) -0.0003(5) 0.0055(5) 0.0294(6)
Cu3 0.0615(15) 0.0544(15) 0.0525(14) -0.0008(11) 0.0054(12) 0.0261(13)
Cu3' 0.0766(19) 0.0693(18) 0.0598(16) 0.0031(14) 0.0078(14) 0.0358(16)
N1 0.038(4) 0.038(4) 0.014(4) 0.000 0.000 0.0191(19)
N2 0.038(4) 0.038(4) 0.020(5) 0.000 0.000 0.0192(19)
N3 0.031(3) 0.031(3) 0.024(5) 0.000 0.000 0.0155(17)
N4 0.037(4) 0.037(4) 0.022(5) 0.000 0.000 0.0185(19)
C1 0.037(4) 0.054(5) 0.029(4) 0.003(3) 0.005(3) 0.027(4)
C2 0.035(4) 0.046(5) 0.030(4) 0.000(3) -0.008(3) 0.023(4)
C3 0.056(5) 0.035(4) 0.032(4) 0.003(3) -0.002(4) 0.028(4)
C4 0.040(5) 0.034(4) 0.031(4) -0.007(3) -0.001(3) 0.019(4)

loop_
_atom_type_symbol
_atom_type_description
_atom_type_scat_dispersion_real
_atom_type_scat_dispersion_imag
_atom_type_scat_source
C C 0.0033 0.0016 'International Tables Vol C Tables 4.2.6.8 and 6.1.1.4'
H H 0.0000 0.0000 'International Tables Vol C Tables 4.2.6.8 and 6.1.1.4'
N N 0.0061 0.0033 'International Tables Vol C Tables 4.2.6.8 and 6.1.1.4'
Cu Cu 0.3201 1.2651 'International Tables Vol C Tables 4.2.6.8 and 6.1.1.4'
I I -0.4742 1.8119 'International Tables Vol C Tables 4.2.6.8 and 6.1.1.4'

loop_
_geom_angle_atom_site_label_1
_geom_angle_atom_site_label_2
_geom_angle_atom_site_label_3
_geom_angle
_geom_angle_site_symmetry_1
_geom_angle_site_symmetry_3
_geom_angle_publ_flag
Cu3' I1 Cu3 41.49(9) . . ?
Cu3' I1 Cu3' 71.38(13) . 21_655 ?
Cu3 I1 Cu3' 42.17(9) . 21_655 ?
Cu3' I1 Cu3 42.28(9) . 20_565 ?
Cu3 I1 Cu3 71.13(11) . 20_565 ?
Cu3' I1 Cu3 72.56(10) 21_655 20_565 ?
Cu3' I1 Cu2 102.84(8) . . ?
Cu3 I1 Cu2 102.18(7) . . ?
Cu3' I1 Cu2 64.43(7) 21_655 . ?
Cu3 I1 Cu2 65.25(6) 20_565 . ?
Cu2 I2 Cu2 135.88(6) 18_654 . ?
Cu3 I3 Cu3' 41.72(9) 21_655 21_655 ?
Cu3 I3 Cu2 102.25(6) 21_655 . ?
Cu3' I3 Cu2 65.36(7) 21_655 . ?
Cu3 I3 Cu2 65.40(6) 21_655 2_765 ?
Cu3' I3 Cu2 102.27(7) 21_655 2_765 ?
Cu2 I3 Cu2 124.04(5) . 2_765 ?
Cu3 I3 Cu1 101.67(8) 21_655 . ?
Cu3' I3 Cu1 101.96(8) 21_655 . ?
Cu2 I3 Cu1 65.51(3) . . ?
Cu2 I3 Cu1 64.68(3) 2_765 . ?
Cu3 I4 Cu3 109.62(5) 3_675 . ?
Cu3 I4 Cu3 109.62(5) 3_675 2_765 ?
Cu3 I4 Cu3 109.62(5) . 2_765 ?
Cu3 I4 Cu3 70.38(5) 3_675 20_565 ?
Cu3 I4 Cu3 70.38(5) . 20_565 ?
Cu3 I4 Cu3 180.00(10) 2_765 20_565 ?
Cu3 I4 Cu3 70.38(5) 3_675 19_775 ?
Cu3 I4 Cu3 180.00(10) . 19_775 ?
Cu3 I4 Cu3 70.38(5) 2_765 19_775 ?
Cu3 I4 Cu3 109.62(5) 20_565 19_775 ?
Cu3 I4 Cu3 180.00(10) 3_675 21_655 ?
Cu3 I4 Cu3 70.38(5) . 21_655 ?
Cu3 I4 Cu3 70.38(5) 2_765 21_655 ?
Cu3 I4 Cu3 109.62(5) 20_565 21_655 ?
Cu3 I4 Cu3 109.62(5) 19_775 21_655 ?
Cu3 I4 Cu3' 138.32(8) 3_675 2_765 ?
Cu3 I4 Cu3' 71.65(9) . 2_765 ?
Cu3 I4 Cu3' 40.89(9) 2_765 2_765 ?
Cu3 I4 Cu3' 139.11(9) 20_565 2_765 ?
Cu3 I4 Cu3' 108.35(9) 19_775 2_765 ?
Cu3 I4 Cu3' 41.68(8) 21_655 2_765 ?
Cu3 I4 Cu3' 40.89(9) 3_675 3_675 ?
Cu3 I4 Cu3' 138.32(8) . 3_675 ?
Cu3 I4 Cu3' 71.65(9) 2_765 3_675 ?
Cu3 I4 Cu3' 108.35(9) 20_565 3_675 ?
Cu3 I4 Cu3' 41.68(8) 19_775 3_675 ?
Cu3 I4 Cu3' 139.11(9) 21_655 3_675 ?
Cu3' I4 Cu3' 109.89(6) 2_765 3_675 ?
Cu3 I4 Cu3' 71.65(9) 3_675 . ?
Cu3 I4 Cu3' 40.89(9) . . ?
Cu3 I4 Cu3' 138.32(8) 2_765 . ?
Cu3 I4 Cu3' 41.68(8) 20_565 . ?
Cu3 I4 Cu3' 139.11(9) 19_775 . ?
Cu3 I4 Cu3' 108.35(9) 21_655 . ?
Cu3' I4 Cu3' 109.89(6) 2_765 . ?
Cu3' I4 Cu3' 109.89(6) 3_675 . ?
Cu3 I4 Cu3' 41.68(8) 3_675 20_565 ?
Cu3 I4 Cu3' 108.35(9) . 20_565 ?
Cu3 I4 Cu3' 139.11(9) 2_765 20_565 ?
Cu3 I4 Cu3' 40.89(9) 20_565 20_565 ?
Cu3 I4 Cu3' 71.65(9) 19_775 20_565 ?
Cu3 I4 Cu3' 138.32(8) 21_655 20_565 ?
Cu3' I4 Cu3' 180.00(12) 2_765 20_565 ?
Cu3' I4 Cu3' 70.11(6) 3_675 20_565 ?
Cu3' I4 Cu3' 70.11(6) . 20_565 ?
Cu3 I4 Cu3' 139.11(9) 3_675 21_655 ?
Cu3 I4 Cu3' 41.68(8) . 21_655 ?
Cu3 I4 Cu3' 108.35(9) 2_765 21_655 ?
Cu3 I4 Cu3' 71.65(9) 20_565 21_655 ?
Cu3 I4 Cu3' 138.32(8) 19_775 21_655 ?
Cu3 I4 Cu3' 40.89(9) 21_655 21_655 ?
Cu3' I4 Cu3' 70.11(6) 2_765 21_655 ?
Cu3' I4 Cu3' 180.00(12) 3_675 21_655 ?
Cu3' I4 Cu3' 70.11(6) . 21_655 ?
Cu3' I4 Cu3' 109.89(6) 20_565 21_655 ?
Cu3 I4 Cu3' 108.35(9) 3_675 19_775 ?
Cu3 I4 Cu3' 139.11(9) . 19_775 ?
Cu3 I4 Cu3' 41.68(8) 2_765 19_775 ?
Cu3 I4 Cu3' 138.32(8) 20_565 19_775 ?
Cu3 I4 Cu3' 40.89(9) 19_775 19_775 ?
Cu3 I4 Cu3' 71.65(9) 21_655 19_775 ?
Cu3' I4 Cu3' 70.11(6) 2_765 19_775 ?
Cu3' I4 Cu3' 70.11(6) 3_675 19_775 ?
Cu3' I4 Cu3' 180.00(12) . 19_775 ?
Cu3' I4 Cu3' 109.89(6) 20_565 19_775 ?
Cu3' I4 Cu3' 109.89(6) 21_655 19_775 ?
N1 Cu1 I3 108.92(4) . . ?
N1 Cu1 I3 108.92(4) . 3_675 ?
I3 Cu1 I3 110.02(4) . 3_675 ?
N1 Cu1 I3 108.92(4) . 2_765 ?
I3 Cu1 I3 110.02(4) . 2_765 ?
I3 Cu1 I3 110.02(4) 3_675 2_765 ?
N1 Cu1 Cu2 111.09(5) . 2_765 ?
I3 Cu1 Cu2 56.82(3) . 2_765 ?
I3 Cu1 Cu2 139.99(9) 3_675 2_765 ?
I3 Cu1 Cu2 55.35(3) 2_765 2_765 ?
N1 Cu1 Cu2 111.09(5) . 3_675 ?
I3 Cu1 Cu2 139.99(9) . 3_675 ?
I3 Cu1 Cu2 55.35(3) 3_675 3_675 ?
I3 Cu1 Cu2 56.82(3) 2_765 3_675 ?
Cu2 Cu1 Cu2 107.81(5) 2_765 3_675 ?
N1 Cu1 Cu2 111.09(5) . . ?
I3 Cu1 Cu2 55.35(3) . . ?
I3 Cu1 Cu2 56.82(3) 3_675 . ?
I3 Cu1 Cu2 139.99(9) 2_765 . ?
Cu2 Cu1 Cu2 107.81(5) 2_765 . ?
Cu2 Cu1 Cu2 107.81(5) 3_675 . ?
I2 Cu2 I3 110.77(4) . . ?
I2 Cu2 I1 109.21(5) . . ?
I3 Cu2 I1 109.85(4) . . ?
I2 Cu2 I3 103.60(4) . 3_675 ?
I3 Cu2 I3 115.27(5) . 3_675 ?
I1 Cu2 I3 107.86(4) . 3_675 ?
I2 Cu2 Cu3' 144.78(8) . 21_655 ?
I3 Cu2 Cu3' 56.98(7) . 21_655 ?
I1 Cu2 Cu3' 56.88(7) . 21_655 ?
I3 Cu2 Cu3' 111.43(8) 3_675 21_655 ?
I2 Cu2 Cu3 137.34(7) . 20_565 ?
I3 Cu2 Cu3 111.86(7) . 20_565 ?
I1 Cu2 Cu3 56.50(6) . 20_565 ?
I3 Cu2 Cu3 55.75(6) 3_675 20_565 ?
Cu3' Cu2 Cu3 66.23(9) 21_655 20_565 ?
I2 Cu2 Cu1 108.69(6) . . ?
I3 Cu2 Cu1 59.14(3) . . ?
I1 Cu2 Cu1 141.87(6) . . ?
I3 Cu2 Cu1 58.51(3) 3_675 . ?
Cu3' Cu2 Cu1 92.94(8) 21_655 . ?
Cu3 Cu2 Cu1 91.85(7) 20_565 . ?
Cu3' Cu3 Cu3' 109.39(18) . 21_655 ?
Cu3' Cu3 I3 69.38(12) . 20_565 ?
Cu3' Cu3 I3 175.19(17) 21_655 20_565 ?
Cu3' Cu3 I1 68.86(12) . . ?
Cu3' Cu3 I1 68.94(12) 21_655 . ?
I3 Cu3 I1 114.19(10) 20_565 . ?
Cu3' Cu3 I1 174.16(18) . 21_655 ?
Cu3' Cu3 I1 68.43(13) 21_655 21_655 ?
I3 Cu3 I1 112.32(9) 20_565 21_655 ?
I1 Cu3 I1 114.34(9) . 21_655 ?
Cu3' Cu3 I4 69.83(13) . . ?
Cu3' Cu3 I4 69.43(12) 21_655 . ?
I3 Cu3 I4 105.93(9) 20_565 . ?
I1 Cu3 I4 104.43(9) . . ?
I1 Cu3 I4 104.39(10) 21_655 . ?
Cu3' Cu3 Cu2 120.69(14) . 21_655 ?
Cu3' Cu3 Cu2 119.69(16) 21_655 21_655 ?
I3 Cu3 Cu2 58.85(6) 20_565 21_655 ?
I1 Cu3 Cu2 158.04(12) . 21_655 ?
I1 Cu3 Cu2 58.26(6) 21_655 21_655 ?
I4 Cu3 Cu2 97.52(9) . 21_655 ?
Cu3 Cu3' Cu3 109.34(18) . 20_565 ?
Cu3 Cu3' I3 68.90(12) . 20_565 ?
Cu3 Cu3' I3 174.14(18) 20_565 20_565 ?
Cu3 Cu3' I1 69.65(12) . . ?
Cu3 Cu3' I1 69.29(12) 20_565 . ?
I3 Cu3' I1 114.38(12) 20_565 . ?
Cu3 Cu3' I1 173.14(19) . 20_565 ?
Cu3 Cu3' I1 68.89(13) 20_565 20_565 ?
I3 Cu3' I1 112.16(10) 20_565 20_565 ?
I1 Cu3' I1 114.83(11) . 20_565 ?
Cu3 Cu3' I4 69.28(13) . . ?
Cu3 Cu3' I4 68.89(12) 20_565 . ?
I3 Cu3' I4 105.42(10) 20_565 . ?
I1 Cu3' I4 104.55(10) . . ?
I1 Cu3' I4 104.14(11) 20_565 . ?
Cu3 Cu3' Cu2 119.31(15) . 20_565 ?
Cu3 Cu3' Cu2 120.78(17) 20_565 20_565 ?
I3 Cu3' Cu2 57.67(6) 20_565 20_565 ?
I1 Cu3' Cu2 157.35(13) . 20_565 ?
I1 Cu3' Cu2 58.69(7) 20_565 20_565 ?
I4 Cu3' Cu2 98.09(10) . 20_565 ?
C1 N1 C1 108.4(5) . 2_765 ?
C1 N1 C1 108.4(5) . 3_675 ?
C1 N1 C1 108.4(5) 2_765 3_675 ?
C1 N1 Cu1 110.5(4) . . ?
C1 N1 Cu1 110.5(4) 2_765 . ?
C1 N1 Cu1 110.5(4) 3_675 . ?
C2 N2 C2 109.9(5) 3_675 2_765 ?
C2 N2 C2 109.9(5) 3_675 . ?
C2 N2 C2 109.9(5) 2_765 . ?
C2 N2 H2 109.0 3_675 . ?
C2 N2 H2 109.0 2_765 . ?
C2 N2 H2 109.0 . . ?
C3 N3 C3 109.0(5) 3_665 2_655 ?
C3 N3 C3 109.0(5) 3_665 . ?
C3 N3 C3 109.0(5) 2_655 . ?
C4 N4 C4 109.3(5) 3_665 2_655 ?
C4 N4 C4 109.3(5) 3_665 . ?
C4 N4 C4 109.3(5) 2_655 . ?
N1 C1 C2 110.2(6) . . ?
N1 C1 H1A 109.6 . . ?
C2 C1 H1A 109.6 . . ?
N1 C1 H1B 109.6 . . ?
C2 C1 H1B 109.6 . . ?
H1A C1 H1B 108.1 . . ?
N2 C2 C1 108.9(6) . . ?
N2 C2 H2A 109.9 . . ?
C1 C2 H2A 109.9 . . ?
N2 C2 H2B 109.9 . . ?
C1 C2 H2B 109.9 . . ?
H2A C2 H2B 108.3 . . ?
N3 C3 C4 110.0(7) . . ?
N3 C3 H3A 109.7 . . ?
C4 C3 H3A 109.7 . . ?
N3 C3 H3B 109.7 . . ?
C4 C3 H3B 109.7 . . ?
H3A C3 H3B 108.2 . . ?
N4 C4 C3 109.3(7) . . ?
N4 C4 H4A 109.8 . . ?
C3 C4 H4A 109.8 . . ?
N4 C4 H4B 109.8 . . ?
C3 C4 H4B 109.8 . . ?
H4A C4 H4B 108.3 . . ?

loop_
_geom_bond_atom_site_label_1
_geom_bond_atom_site_label_2
_geom_bond_distance
_geom_bond_site_symmetry_2
_geom_bond_publ_flag
I1 Cu3' 2.625(3) . ?
I1 Cu3 2.639(3) . ?
I1 Cu3' 2.640(3) 21_655 ?
I1 Cu3 2.641(3) 20_565 ?
I1 Cu2 2.6929(13) . ?
I2 Cu2 2.6309(12) 18_654 ?
I2 Cu2 2.6310(12) . ?
I3 Cu3 2.614(3) 21_655 ?
I3 Cu3' 2.623(3) 21_655 ?
I3 Cu2 2.6429(12) . ?
I3 Cu2 2.7069(13) 2_765 ?
I3 Cu1 2.7579(9) . ?
I4 Cu3 2.664(3) 3_675 ?
I4 Cu3 2.664(3) . ?
I4 Cu3 2.664(3) 2_765 ?
I4 Cu3 2.664(3) 20_565 ?
I4 Cu3 2.664(3) 19_775 ?
I4 Cu3 2.664(3) 21_655 ?
I4 Cu3' 2.674(3) 2_765 ?
I4 Cu3' 2.674(3) 3_675 ?
I4 Cu3' 2.674(3) . ?
I4 Cu3' 2.674(3) 20_565 ?
I4 Cu3' 2.674(3) 21_655 ?
I4 Cu3' 2.674(3) 19_775 ?
Cu1 N1 2.112(10) . ?
Cu1 I3 2.7579(9) 3_675 ?
Cu1 I3 2.7579(9) 2_765 ?
Cu1 Cu2 2.9235(15) 2_765 ?
Cu1 Cu2 2.9235(15) 3_675 ?
Cu1 Cu2 2.9235(15) . ?
Cu2 I3 2.7069(13) 3_675 ?
Cu2 Cu3' 2.843(3) 21_655 ?
Cu2 Cu3 2.876(3) 20_565 ?
Cu3 Cu3' 1.865(4) . ?
Cu3 Cu3' 1.899(4) 21_655 ?
Cu3 I3 2.614(3) 20_565 ?
Cu3 I1 2.641(3) 21_655 ?
Cu3 Cu2 2.876(3) 21_655 ?
Cu3' Cu3 1.899(4) 20_565 ?
Cu3' I3 2.623(3) 20_565 ?
Cu3' I1 2.640(3) 20_565 ?
Cu3' Cu2 2.843(3) 20_565 ?
N1 C1 1.492(8) . ?
N1 C1 1.492(8) 2_765 ?
N1 C1 1.492(8) 3_675 ?
N2 C2 1.475(8) 3_675 ?
N2 C2 1.475(8) 2_765 ?
N2 C2 1.475(8) . ?
N2 H2 0.9100 . ?
N3 C3 1.481(8) 3_665 ?
N3 C3 1.481(8) 2_655 ?
N3 C3 1.481(8) . ?
N4 C4 1.483(8) 3_665 ?
N4 C4 1.483(9) 2_655 ?
N4 C4 1.483(8) . ?
C1 C2 1.530(10) . ?
C1 H1A 0.9700 . ?
C1 H1B 0.9700 . ?
C2 H2A 0.9700 . ?
C2 H2B 0.9700 . ?
C3 C4 1.527(10) . ?
C3 H3A 0.9700 . ?
C3 H3B 0.9700 . ?
C4 H4A 0.9700 . ?
C4 H4B 0.9700 . ?

loop_
_geom_hbond_atom_site_label_D
_geom_hbond_atom_site_label_H
_geom_hbond_atom_site_label_A
_geom_hbond_distance_DH
_geom_hbond_distance_HA
_geom_hbond_distance_DA
_geom_hbond_angle_DHA
_geom_hbond_site_symmetry_A
N2 H2 N4 0.91 1.86 2.770(16) 180.0 25_665
